data_9009543
loop_
_publ_author_name
'Pudovkina, Z. V.'
'Chernitsova, N. M.'
'Voronkov, A. A.'
'Pyatenko Yu, A.'

_publ_section_title
;
 Crystal structure of zirsinalite Na6Ca{Zr(Si6O18)}
;
_journal_name_full 'Doklady Akademii Nauk SSSR'
_journal_page_first 865
_journal_page_last 867
_journal_volume 250
_journal_year 1980
_chemical_compound_source 'Koashva Mountain, Khibiny Massif, Kola Peninsula, Russia'
_chemical_formula_sum 'Ca Na6 O18 Si6 Zr'
_chemical_name_mineral Zirsinalite
_space_group_IT_number 167
_symmetry_space_group_name_Hall '-P 3* 2n'
_symmetry_space_group_name_H-M 'R -3 c :R'
_cell_angle_alpha 58.13
_cell_angle_beta 58.13
_cell_angle_gamma 58.13
_cell_length_a 10.593
_cell_length_b 10.593
_cell_length_c 10.593
_cell_formula_units_Z 2
_cell_volume 804.479
_database_code_amcsd 0012464
_exptl_crystal_density_diffrn 2.996
_cod_original_sg_symbol_H-M 'R -3 c'
_cod_original_formula_sum 'Na6 Ca Zr Si6 O18'
_cod_database_code 9009543

loop_
_space_group_symop_operation_xyz
x,y,z
1/2-x,1/2-z,1/2-y
-z,-x,-y
1/2+y,1/2+x,1/2+z
y,z,x
1/2-z,1/2-y,1/2-x
-x,-y,-z
1/2+x,1/2+z,1/2+y
z,x,y
1/2-y,1/2-x,1/2-z
-y,-z,-x
1/2+z,1/2+y,1/2+x

loop_
_atom_site_label
_atom_site_fract_x
_atom_site_fract_y
_atom_site_fract_z
_atom_site_occupancy
_atom_site_U_iso_or_equiv
Na1 0.50000 0.00000 0.00000 1.00000 0.01545
Na2 0.74300 0.75700 0.25000 1.00000 0.01456
Ca 0.37670 0.37670 0.37670 0.50000 0.01469
Zr 0.00000 0.00000 0.00000 1.00000 0.01178
Si 0.13070 0.13460 0.58530 1.00000 0.01178
O1 0.25500 0.29600 0.93800 1.00000 0.01659
O2 0.95000 0.23400 0.96800 1.00000 0.01684
O3 0.01300 0.48700 0.25000 1.00000 0.04192
O4 0.51800 0.98200 0.25000 1.00000 0.01570

loop_
_cod_related_entry_id
_cod_related_entry_database
_cod_related_entry_code
1 AMCSD 0012464
